data_1515350
loop_
_publ_author_name
'Sahoo, Pathik'
'Chakraborty, Indrajit'
'Dastidar, Parthasarathi'

_publ_section_title
;
 Reverse thermal gelation of aromatic solvents by a series of easily
 accessible organic salt based gelators
;
_journal_issue 9
_journal_name_full 'Soft Matter'
_journal_page_first 2595
_journal_paper_doi 10.1039/c2sm06957a
_journal_volume 8
_journal_year 2012
_chemical_absolute_configuration syn
_chemical_formula_moiety 'C15 H34 N, C14 H9 N2 O4'
_chemical_formula_sum 'C29 H43 N3 O4'
_chemical_formula_weight 497.66
_chemical_name_systematic
;
?
;
_space_group_IT_number 2
_symmetry_cell_setting triclinic
_symmetry_space_group_name_Hall '-P 1'
_symmetry_space_group_name_H-M 'P -1'
_atom_sites_solution_hydrogens geom
_atom_sites_solution_primary direct
_atom_sites_solution_secondary difmap
_audit_creation_method SHELXL-97
_cell_angle_alpha 95.239(6)
_cell_angle_beta 94.880(7)
_cell_angle_gamma 99.656(7)
_cell_formula_units_Z 2
_cell_length_a 6.4221(11)
_cell_length_b 14.631(3)
_cell_length_c 15.001(3)
_cell_measurement_temperature 100(2)
_cell_volume 1376.5(5)
_computing_cell_refinement 'BRUKER APEX II'
_computing_data_collection 'BRUKER APEX II'
_computing_data_reduction 'BRUKER APEX II'
_computing_molecular_graphics 'SHELXL-97, PLATON, MERCURY 2.2'
_computing_publication_material 'SHELXL-97, PLATON, MERCURY 2.2'
_computing_structure_refinement 'SHELXL-97 (Sheldrick, 1997)'
_computing_structure_solution 'SHELXS-97 (Sheldrick, 1990)'
_diffrn_ambient_temperature 100(2)
_diffrn_detector_area_resol_mean 3
_diffrn_measured_fraction_theta_full 0.997
_diffrn_measured_fraction_theta_max 0.997
_diffrn_measurement_device_type 'BRUKER CCD AREA DETECTOR'
_diffrn_measurement_method 'PHI-OMEGA SCAN'
_diffrn_radiation_monochromator graphite
_diffrn_radiation_source 'fine-focus sealed tube'
_diffrn_radiation_type MoK\a
_diffrn_radiation_wavelength 0.71073
_diffrn_reflns_av_R_equivalents 0.1166
_diffrn_reflns_av_sigmaI/netI 0.1018
_diffrn_reflns_limit_h_max 6
_diffrn_reflns_limit_h_min -6
_diffrn_reflns_limit_k_max 14
_diffrn_reflns_limit_k_min -13
_diffrn_reflns_limit_l_max 14
_diffrn_reflns_limit_l_min -14
_diffrn_reflns_number 10569
_diffrn_reflns_theta_full 20.76
_diffrn_reflns_theta_max 20.76
_diffrn_reflns_theta_min 1.37
_exptl_absorpt_coefficient_mu 0.080
_exptl_absorpt_correction_T_max 0.9889
_exptl_absorpt_correction_T_min 0.9673
_exptl_absorpt_correction_type multi-scan
_exptl_absorpt_process_details SADABS
_exptl_crystal_colour ORANGE
_exptl_crystal_density_diffrn 1.201
_exptl_crystal_density_method 'not measured'
_exptl_crystal_description PLATE
_exptl_crystal_F_000 540
_exptl_crystal_size_max 0.42
_exptl_crystal_size_mid 0.30
_exptl_crystal_size_min 0.14
_refine_diff_density_max 0.198
_refine_diff_density_min -0.266
_refine_diff_density_rms 0.052
_refine_ls_extinction_method none
_refine_ls_goodness_of_fit_ref 0.955
_refine_ls_hydrogen_treatment mixed
_refine_ls_matrix_type full
_refine_ls_number_parameters 331
_refine_ls_number_reflns 2854
_refine_ls_number_restraints 1
_refine_ls_restrained_S_all 0.957
_refine_ls_R_factor_all 0.1428
_refine_ls_R_factor_gt 0.0634
_refine_ls_shift/su_max 0.006
_refine_ls_shift/su_mean 0.000
_refine_ls_structure_factor_coef Fsqd
_refine_ls_weighting_details 'calc w=1/[\s^2^(Fo^2^)+(0.0794P)^2^+0.0000P] where P=(Fo^2^+2Fc^2^)/3'
_refine_ls_weighting_scheme calc
_refine_ls_wR_factor_gt 0.1386
_refine_ls_wR_factor_ref 0.1769
_reflns_number_gt 1429
_reflns_number_total 2854
_reflns_threshold_expression >2sigma(I)
_cod_data_source_file c2sm06957a.txt
_cod_data_source_block aj50_0m
_cod_depositor_comments
;
The following automatic conversions were performed:

'_symmetry_cell_setting' value 'TRICLINIC' changed to 'triclinic'
according to
/usr/data/users/saulius/automatic-downloads/retrospective/RSC/lib/dictionaries/cif_core.dic
dictionary named 'cif_core.dic' version 2.4.2 from
2011-04-26.

'_exptl_absorpt_correction_type' value 'MULTI-SCAN'
changed to 'multi-scan' according to
/usr/data/users/saulius/automatic-downloads/retrospective/RSC/lib/dictionaries/cif_core.dic
dictionary named 'cif_core.dic' version 2.4.2 from 2011-04-26.

Automatic conversion script
Id: cif_fix_values 2281 2013-09-26 08:29:07Z andrius 
;
_cod_original_sg_symbol_H-M P-1
_cod_database_code 1515350

loop_
_symmetry_equiv_pos_as_xyz
'x, y, z'
'-x, -y, -z'

loop_
_atom_site_label
_atom_site_type_symbol
_atom_site_fract_x
_atom_site_fract_y
_atom_site_fract_z
_atom_site_U_iso_or_equiv
_atom_site_adp_type
_atom_site_occupancy
_atom_site_symmetry_multiplicity
_atom_site_calc_flag
_atom_site_refinement_flags
O1 O 0.4359(6) 0.8904(3) 0.0371(3) 0.0399(11) Uani 1 1 d .
O2 O 0.1760(6) 0.9479(3) 0.0989(2) 0.0333(10) Uani 1 1 d .
C3 C 0.3436(10) 0.9174(4) 0.1039(4) 0.0315(16) Uani 1 1 d .
C4 C 0.4526(9) 0.9085(4) 0.1962(3) 0.0265(15) Uani 1 1 d .
C5 C 0.3599(9) 0.9328(4) 0.2721(4) 0.0295(15) Uani 1 1 d .
H5 H 0.2272 0.9534 0.2663 0.035 Uiso 1 1 calc R
C6 C 0.4575(9) 0.9275(4) 0.3570(4) 0.0328(15) Uani 1 1 d .
H6 H 0.3932 0.9454 0.4090 0.039 Uiso 1 1 calc R
C7 C 0.6489(9) 0.8963(4) 0.3656(4) 0.0266(15) Uani 1 1 d .
C8 C 0.7417(9) 0.8709(4) 0.2905(4) 0.0368(17) Uani 1 1 d .
H8 H 0.8727 0.8489 0.2962 0.044 Uiso 1 1 calc R
C9 C 0.6439(9) 0.8774(4) 0.2071(4) 0.0412(17) Uani 1 1 d .
H9 H 0.7095 0.8600 0.1552 0.049 Uiso 1 1 calc R
N10 N 0.7365(7) 0.8947(3) 0.4571(3) 0.0302(13) Uani 1 1 d .
N11 N 0.9127(8) 0.8678(3) 0.4627(3) 0.0315(13) Uani 1 1 d .
C13 C 1.0009(9) 0.8664(4) 0.5541(3) 0.0244(14) Uani 1 1 d .
C14 C 0.9075(8) 0.8953(4) 0.6287(4) 0.0294(15) Uani 1 1 d .
H14 H 0.7739 0.9149 0.6219 0.035 Uiso 1 1 calc R
C15 C 1.0113(9) 0.8955(4) 0.7141(4) 0.0329(16) Uani 1 1 d .
H15 H 0.9474 0.9144 0.7659 0.040 Uiso 1 1 calc R
C16 C 1.2082(9) 0.8681(4) 0.7235(4) 0.0260(15) Uani 1 1 d .
C17 C 1.2975(8) 0.8373(4) 0.6484(4) 0.0305(15) Uani 1 1 d .
H17 H 1.4300 0.8166 0.6549 0.037 Uiso 1 1 calc R
C18 C 1.1931(9) 0.8368(4) 0.5634(4) 0.0366(16) Uani 1 1 d .
H18 H 1.2545 0.8159 0.5115 0.044 Uiso 1 1 calc R
C19 C 1.3281(10) 0.8714(4) 0.8149(4) 0.0302(15) Uani 1 1 d .
O20 O 1.5044(7) 0.8518(3) 0.8231(2) 0.0428(12) Uani 1 1 d .
O21 O 1.2267(6) 0.8990(3) 0.8826(3) 0.0409(12) Uani 1 1 d .
N22 N 1.1737(6) 0.1287(3) 1.0256(3) 0.0327(13) Uani 1 1 d .
H22A H 1.0490 0.1118 0.9897 0.049 Uiso 1 1 calc R
H22B H 1.1712 0.0944 1.0732 0.049 Uiso 1 1 calc R
H22C H 1.2831 0.1184 0.9935 0.049 Uiso 1 1 calc R
C23 C 1.2031(9) 0.2299(4) 1.0590(4) 0.0450(18) Uani 1 1 d .
H23A H 1.3481 0.2602 1.0494 0.054 Uiso 1 1 calc R
H23B H 1.1913 0.2359 1.1245 0.054 Uiso 1 1 calc R
C24 C 1.0436(9) 0.2810(4) 1.0133(4) 0.0434(17) Uani 1 1 d .
H24A H 1.0659 0.3456 1.0432 0.052 Uiso 1 1 calc R
H24B H 0.8991 0.2504 1.0231 0.052 Uiso 1 1 calc R
C25 C 1.0525(9) 0.2856(4) 0.9125(3) 0.0373(16) Uani 1 1 d .
H25A H 1.1919 0.3214 0.9022 0.045 Uiso 1 1 calc R
H25B H 1.0404 0.2217 0.8822 0.045 Uiso 1 1 calc R
C26 C 0.8767(9) 0.3311(4) 0.8706(3) 0.0395(17) Uani 1 1 d .
H26A H 0.7392 0.2999 0.8878 0.047 Uiso 1 1 calc R
H26B H 0.8992 0.3971 0.8966 0.047 Uiso 1 1 calc R
C27 C 0.8619(9) 0.3283(4) 0.7709(4) 0.0387(16) Uani 1 1 d .
H27A H 0.8587 0.2633 0.7448 0.046 Uiso 1 1 calc R
H27B H 0.9910 0.3671 0.7538 0.046 Uiso 1 1 calc R
C28 C 0.6671(9) 0.3625(4) 0.7299(3) 0.0377(16) Uani 1 1 d .
H28A H 0.5398 0.3290 0.7535 0.045 Uiso 1 1 calc R
H28B H 0.6797 0.4296 0.7507 0.045 Uiso 1 1 calc R
C29 C 0.6319(9) 0.3502(4) 0.6280(3) 0.0407(17) Uani 1 1 d .
H29A H 0.7513 0.3891 0.6040 0.049 Uiso 1 1 calc R
H29B H 0.6326 0.2843 0.6064 0.049 Uiso 1 1 calc R
C30 C 0.4260(9) 0.3764(4) 0.5913(4) 0.0404(17) Uani 1 1 d .
H30A H 0.3074 0.3381 0.6164 0.048 Uiso 1 1 calc R
H30B H 0.4266 0.4425 0.6129 0.048 Uiso 1 1 calc R
C31 C 0.3838(9) 0.3642(4) 0.4899(3) 0.0378(16) Uani 1 1 d .
H31A H 0.3791 0.2978 0.4681 0.045 Uiso 1 1 calc R
H31B H 0.5032 0.4015 0.4645 0.045 Uiso 1 1 calc R
C32 C 0.1787(9) 0.3930(4) 0.4556(4) 0.0398(17) Uani 1 1 d .
H32A H 0.1844 0.4593 0.4778 0.048 Uiso 1 1 calc R
H32B H 0.0603 0.3559 0.4819 0.048 Uiso 1 1 calc R
C33 C 0.1287(9) 0.3817(4) 0.3542(3) 0.0370(16) Uani 1 1 d .
H33A H 0.1218 0.3154 0.3315 0.044 Uiso 1 1 calc R
H33B H 0.2462 0.4190 0.3275 0.044 Uiso 1 1 calc R
C34 C -0.0790(9) 0.4116(4) 0.3223(3) 0.0413(17) Uani 1 1 d .
H34A H -0.1967 0.3725 0.3472 0.050 Uiso 1 1 calc R
H34B H -0.0742 0.4770 0.3474 0.050 Uiso 1 1 calc R
C35 C -0.1278(9) 0.4048(4) 0.2219(4) 0.0424(17) Uani 1 1 d .
H35A H -0.1328 0.3395 0.1963 0.051 Uiso 1 1 calc R
H35B H -0.0114 0.4444 0.1967 0.051 Uiso 1 1 calc R
C36 C -0.3355(10) 0.4345(4) 0.1932(4) 0.0534(19) Uani 1 1 d .
H36A H -0.3395 0.4956 0.2266 0.064 Uiso 1 1 calc R
H36B H -0.4534 0.3888 0.2102 0.064 Uiso 1 1 calc R
C37 C -0.3721(10) 0.4425(5) 0.0921(4) 0.064(2) Uani 1 1 d D
H37A H -0.2696 0.4945 0.0763 0.096 Uiso 1 1 calc RD
H37B H -0.5166 0.4537 0.0773 0.096 Uiso 1 1 calc R
H37C H -0.3535 0.3844 0.0582 0.096 Uiso 1 1 calc R
H21 H 1.306(10) 0.894(4) 0.939(5) 0.08(2) Uiso 1 1 d .

loop_
_atom_site_aniso_label
_atom_site_aniso_U_11
_atom_site_aniso_U_22
_atom_site_aniso_U_33
_atom_site_aniso_U_23
_atom_site_aniso_U_13
_atom_site_aniso_U_12
O1 0.035(3) 0.066(3) 0.021(3) 0.009(2) -0.004(2) 0.017(2)
O2 0.033(3) 0.043(3) 0.025(2) 0.0054(18) -0.008(2) 0.015(2)
C3 0.026(4) 0.041(4) 0.026(4) 0.003(3) 0.000(3) 0.003(3)
C4 0.032(4) 0.031(4) 0.016(4) 0.002(3) -0.007(3) 0.006(3)
C5 0.029(4) 0.042(4) 0.019(4) 0.003(3) -0.004(3) 0.016(3)
C6 0.030(4) 0.049(4) 0.021(4) 0.002(3) 0.003(3) 0.011(3)
C7 0.032(4) 0.033(4) 0.015(4) 0.006(3) -0.003(3) 0.008(3)
C8 0.035(4) 0.066(5) 0.014(4) 0.007(3) 0.001(3) 0.024(4)
C9 0.040(4) 0.070(5) 0.019(4) 0.004(3) 0.000(3) 0.027(4)
N10 0.032(3) 0.045(3) 0.015(3) 0.006(2) -0.008(2) 0.013(3)
N11 0.032(3) 0.038(3) 0.025(3) 0.007(2) -0.007(3) 0.008(3)
C13 0.029(4) 0.033(4) 0.011(4) 0.008(3) -0.004(3) 0.006(3)
C14 0.022(4) 0.044(4) 0.023(4) 0.002(3) -0.007(3) 0.014(3)
C15 0.029(4) 0.053(4) 0.021(4) 0.005(3) 0.006(3) 0.015(3)
C16 0.026(4) 0.030(4) 0.021(4) 0.006(3) -0.003(3) 0.005(3)
C17 0.024(3) 0.043(4) 0.027(4) 0.006(3) -0.003(3) 0.013(3)
C18 0.038(4) 0.049(4) 0.025(4) 0.006(3) -0.002(3) 0.016(4)
C19 0.035(4) 0.026(4) 0.027(4) 0.007(3) -0.012(4) 0.004(3)
O20 0.039(3) 0.068(3) 0.024(2) 0.004(2) -0.009(2) 0.021(3)
O21 0.043(3) 0.071(3) 0.011(2) 0.007(2) -0.006(2) 0.019(2)
N22 0.029(3) 0.047(3) 0.024(3) 0.012(2) -0.005(2) 0.010(3)
C23 0.052(4) 0.042(4) 0.037(4) 0.000(3) -0.018(3) 0.011(4)
C24 0.046(4) 0.046(4) 0.042(4) 0.010(3) -0.001(3) 0.018(4)
C25 0.039(4) 0.043(4) 0.036(4) 0.021(3) 0.002(3) 0.016(3)
C26 0.048(4) 0.041(4) 0.033(4) 0.009(3) -0.004(3) 0.017(3)
C27 0.050(4) 0.036(4) 0.031(4) 0.010(3) -0.003(3) 0.014(3)
C28 0.050(4) 0.035(4) 0.031(4) 0.006(3) 0.003(3) 0.013(3)
C29 0.046(4) 0.043(4) 0.033(4) 0.010(3) -0.003(3) 0.010(3)
C30 0.039(4) 0.046(4) 0.035(4) 0.005(3) -0.002(3) 0.007(3)
C31 0.047(4) 0.035(4) 0.030(4) 0.008(3) -0.001(3) 0.004(3)
C32 0.043(4) 0.047(4) 0.031(4) 0.010(3) 0.000(3) 0.013(3)
C33 0.049(4) 0.033(4) 0.029(4) 0.006(3) -0.004(3) 0.012(3)
C34 0.053(4) 0.040(4) 0.030(4) 0.007(3) 0.000(3) 0.010(3)
C35 0.048(4) 0.043(4) 0.033(4) 0.005(3) -0.008(3) 0.006(4)
C36 0.056(5) 0.068(5) 0.035(4) 0.002(3) -0.013(3) 0.018(4)
C37 0.067(5) 0.078(5) 0.045(4) 0.016(4) -0.019(4) 0.014(4)

loop_
_atom_type_symbol
_atom_type_description
_atom_type_scat_dispersion_real
_atom_type_scat_dispersion_imag
_atom_type_scat_source
C C 0.0033 0.0016 'International Tables Vol C Tables 4.2.6.8 and 6.1.1.4'
H H 0.0000 0.0000 'International Tables Vol C Tables 4.2.6.8 and 6.1.1.4'
N N 0.0061 0.0033 'International Tables Vol C Tables 4.2.6.8 and 6.1.1.4'
O O 0.0106 0.0060 'International Tables Vol C Tables 4.2.6.8 and 6.1.1.4'

loop_
_geom_angle_atom_site_label_1
_geom_angle_atom_site_label_2
_geom_angle_atom_site_label_3
_geom_angle
O2 C3 O1 125.3(5)
O2 C3 C4 119.2(6)
O1 C3 C4 115.5(5)
C5 C4 C9 118.1(5)
C5 C4 C3 119.4(5)
C9 C4 C3 122.5(6)
C4 C5 C6 120.8(5)
C4 C5 H5 119.6
C6 C5 H5 119.6
C7 C6 C5 119.7(5)
C7 C6 H6 120.1
C5 C6 H6 120.1
C8 C7 C6 120.0(5)
C8 C7 N10 125.1(5)
C6 C7 N10 114.8(5)
C7 C8 C9 119.4(5)
C7 C8 H8 120.3
C9 C8 H8 120.3
C8 C9 C4 121.9(5)
C8 C9 H9 119.0
C4 C9 H9 119.0
N11 N10 C7 113.3(4)
N10 N11 C13 113.4(4)
C18 C13 C14 120.7(5)
C18 C13 N11 115.3(5)
C14 C13 N11 123.9(5)
C13 C14 C15 119.3(5)
C13 C14 H14 120.3
C15 C14 H14 120.3
C16 C15 C14 120.1(5)
C16 C15 H15 120.0
C14 C15 H15 120.0
C17 C16 C15 120.0(5)
C17 C16 C19 118.8(5)
C15 C16 C19 121.2(6)
C16 C17 C18 119.8(5)
C16 C17 H17 120.1
C18 C17 H17 120.1
C13 C18 C17 120.1(5)
C13 C18 H18 120.0
C17 C18 H18 120.0
O20 C19 O21 124.3(5)
O20 C19 C16 121.4(6)
O21 C19 C16 114.3(6)
C19 O21 H21 110(4)
C23 N22 H22A 109.5
C23 N22 H22B 109.5
H22A N22 H22B 109.5
C23 N22 H22C 109.5
H22A N22 H22C 109.5
H22B N22 H22C 109.5
N22 C23 C24 113.8(5)
N22 C23 H23A 108.8
C24 C23 H23A 108.8
N22 C23 H23B 108.8
C24 C23 H23B 108.8
H23A C23 H23B 107.7
C23 C24 C25 115.9(5)
C23 C24 H24A 108.3
C25 C24 H24A 108.3
C23 C24 H24B 108.3
C25 C24 H24B 108.3
H24A C24 H24B 107.4
C26 C25 C24 112.5(5)
C26 C25 H25A 109.1
C24 C25 H25A 109.1
C26 C25 H25B 109.1
C24 C25 H25B 109.1
H25A C25 H25B 107.8
C27 C26 C25 115.1(5)
C27 C26 H26A 108.5
C25 C26 H26A 108.5
C27 C26 H26B 108.5
C25 C26 H26B 108.5
H26A C26 H26B 107.5
C26 C27 C28 113.9(5)
C26 C27 H27A 108.8
C28 C27 H27A 108.8
C26 C27 H27B 108.8
C28 C27 H27B 108.8
H27A C27 H27B 107.7
C29 C28 C27 115.6(5)
C29 C28 H28A 108.4
C27 C28 H28A 108.4
C29 C28 H28B 108.4
C27 C28 H28B 108.4
H28A C28 H28B 107.4
C30 C29 C28 113.3(5)
C30 C29 H29A 108.9
C28 C29 H29A 108.9
C30 C29 H29B 108.9
C28 C29 H29B 108.9
H29A C29 H29B 107.7
C31 C30 C29 115.0(5)
C31 C30 H30A 108.5
C29 C30 H30A 108.5
C31 C30 H30B 108.5
C29 C30 H30B 108.5
H30A C30 H30B 107.5
C30 C31 C32 113.5(5)
C30 C31 H31A 108.9
C32 C31 H31A 108.9
C30 C31 H31B 108.9
C32 C31 H31B 108.9
H31A C31 H31B 107.7
C31 C32 C33 115.6(5)
C31 C32 H32A 108.4
C33 C32 H32A 108.4
C31 C32 H32B 108.4
C33 C32 H32B 108.4
H32A C32 H32B 107.5
C32 C33 C34 113.9(5)
C32 C33 H33A 108.8
C34 C33 H33A 108.8
C32 C33 H33B 108.8
C34 C33 H33B 108.8
H33A C33 H33B 107.7
C35 C34 C33 115.0(5)
C35 C34 H34A 108.5
C33 C34 H34A 108.5
C35 C34 H34B 108.5
C33 C34 H34B 108.5
H34A C34 H34B 107.5
C34 C35 C36 113.3(5)
C34 C35 H35A 108.9
C36 C35 H35A 108.9
C34 C35 H35B 108.9
C36 C35 H35B 108.9
H35A C35 H35B 107.7
C35 C36 C37 114.1(5)
C35 C36 H36A 108.7
C37 C36 H36A 108.7
C35 C36 H36B 108.7
C37 C36 H36B 108.7
H36A C36 H36B 107.6
C36 C37 H37A 109.5
C36 C37 H37B 109.5
H37A C37 H37B 109.5
C36 C37 H37C 109.5
H37A C37 H37C 109.5
H37B C37 H37C 109.5

loop_
_geom_bond_atom_site_label_1
_geom_bond_atom_site_label_2
_geom_bond_distance
O1 C3 1.272(6)
O2 C3 1.232(6)
C3 C4 1.524(7)
C4 C5 1.375(7)
C4 C9 1.382(7)
C5 C6 1.385(7)
C5 H5 0.9500
C6 C7 1.382(7)
C6 H6 0.9500
C7 C8 1.369(7)
C7 N10 1.441(6)
C8 C9 1.370(7)
C8 H8 0.9500
C9 H9 0.9500
N10 N11 1.258(5)
N11 C13 1.442(6)
C13 C18 1.376(7)
C13 C14 1.380(7)
C14 C15 1.392(7)
C14 H14 0.9500
C15 C16 1.390(7)
C15 H15 0.9500
C16 C17 1.380(7)
C16 C19 1.506(7)
C17 C18 1.389(7)
C17 H17 0.9500
C18 H18 0.9500
C19 O20 1.213(6)
C19 O21 1.321(7)
O21 H21 0.96(7)
N22 C23 1.494(6)
N22 H22A 0.9100
N22 H22B 0.9100
N22 H22C 0.9100
C23 C24 1.520(7)
C23 H23A 0.9900
C23 H23B 0.9900
C24 C25 1.526(7)
C24 H24A 0.9900
C24 H24B 0.9900
C25 C26 1.523(7)
C25 H25A 0.9900
C25 H25B 0.9900
C26 C27 1.487(7)
C26 H26A 0.9900
C26 H26B 0.9900
C27 C28 1.526(7)
C27 H27A 0.9900
C27 H27B 0.9900
C28 C29 1.516(7)
C28 H28A 0.9900
C28 H28B 0.9900
C29 C30 1.511(7)
C29 H29A 0.9900
C29 H29B 0.9900
C30 C31 1.511(7)
C30 H30A 0.9900
C30 H30B 0.9900
C31 C32 1.513(7)
C31 H31A 0.9900
C31 H31B 0.9900
C32 C33 1.516(7)
C32 H32A 0.9900
C32 H32B 0.9900
C33 C34 1.524(7)
C33 H33A 0.9900
C33 H33B 0.9900
C34 C35 1.503(7)
C34 H34A 0.9900
C34 H34B 0.9900
C35 C36 1.511(7)
C35 H35A 0.9900
C35 H35B 0.9900
C36 C37 1.532(8)
C36 H36A 0.9900
C36 H36B 0.9900
C37 H37A 0.9800
C37 H37B 0.9800
C37 H37C 0.9800

loop_
_geom_hbond_atom_site_label_D
_geom_hbond_atom_site_label_H
_geom_hbond_atom_site_label_A
_geom_hbond_distance_DH
_geom_hbond_distance_HA
_geom_hbond_distance_DA
_geom_hbond_angle_DHA
_geom_hbond_site_symmetry_A
O21 H21 O1 0.96(7) 1.65(7) 2.602(5) 177(6) 1_656
N22 H22A O2 0.91 1.91 2.801(5) 165.1 2_666
N22 H22C O1 0.91 1.92 2.799(6) 161.5 2_766
N22 H22B O2 0.91 2.22 2.959(5) 138.3 1_646
